data_1558378
loop_
_publ_author_name
'Yu, Tianzi'
'Sun, Ying'
'Tu, Canhui'
'Chen, Ting'
'Fu, Shaomin'
'Liu, Bo'

_publ_section_title
;
 Total Synthesis of Crotophorbolone
;
_journal_name_full 'Chemical Science'
_journal_paper_doi 10.1039/D0SC02829K
_journal_year 2020
_chemical_absolute_configuration unk
_chemical_formula_moiety 'C36 H47 O3 Si'
_chemical_formula_sum 'C36 H47 O3 Si'
_chemical_formula_weight 555.82
_space_group_crystal_system orthorhombic
_space_group_IT_number 19
_space_group_name_Hall 'P 2ac 2ab'
_space_group_name_H-M_alt 'P 21 21 21'
_atom_sites_solution_hydrogens geom
_atom_sites_solution_primary iterative
_audit_block_doi 10.5517/ccdc.csd.cc24s1qq
_audit_creation_date 2019-12-03
_audit_creation_method
;
Olex2 1.2
(compiled 2018.05.29 svn.r3508 for OlexSys, GUI svn.r5506)
;
_audit_update_record
;
2020-03-10 deposited with the CCDC.	2020-06-18 downloaded from the CCDC.
;
_cell_angle_alpha 90
_cell_angle_beta 90
_cell_angle_gamma 90
_cell_formula_units_Z 4
_cell_length_a 10.7809(7)
_cell_length_b 12.9537(10)
_cell_length_c 23.2649(18)
_cell_measurement_reflns_used 2668
_cell_measurement_temperature 293(2)
_cell_measurement_theta_max 25.8860
_cell_measurement_theta_min 3.8500
_cell_volume 3249.0(4)
_computing_cell_refinement
;
CrysAlisPro, Agilent Technologies,
Version 1.171.37.34 (release 22-05-2014 CrysAlis171 .NET)
(compiled May 22 2014,16:03:01)
;
_computing_data_collection
;
CrysAlisPro, Agilent Technologies,
Version 1.171.37.34 (release 22-05-2014 CrysAlis171 .NET)
(compiled May 22 2014,16:03:01)
;
_computing_data_reduction
;
CrysAlisPro, Agilent Technologies,
Version 1.171.37.34 (release 22-05-2014 CrysAlis171 .NET)
(compiled May 22 2014,16:03:01)
;
_computing_molecular_graphics 'Olex2 (Dolomanov et al., 2009)'
_computing_publication_material 'Olex2 (Dolomanov et al., 2009)'
_computing_structure_refinement 'ShelXL (Sheldrick, 2015)'
_computing_structure_solution
;
Superflip (Palatinus & Chapuis, 2007;Palatinus & van der Lee, 2008;
Palatinus et al., 2012)
;
_diffrn_ambient_temperature 293.15
_diffrn_detector 'CCD plate'
_diffrn_detector_area_resol_mean 16.0874
_diffrn_detector_type Eos
_diffrn_measured_fraction_theta_full 0.998
_diffrn_measured_fraction_theta_max 0.998
_diffrn_measurement_details
;
#__ type_ start__ end____ width___ exp.time_
  1 omega  -80.40    2.00   0.8000    4.0000
omega____ theta____ kappa____ phi______ frames
    -      -14.8106  -57.0000  -90.0000 103

#__ type_ start__ end____ width___ exp.time_
  2 omega  -14.00   12.40   0.8000    4.0000
omega____ theta____ kappa____ phi______ frames
    -      -14.8106  -99.0000 -180.0000 33

#__ type_ start__ end____ width___ exp.time_
  3 omega  -22.00   24.40   0.8000    4.0000
omega____ theta____ kappa____ phi______ frames
    -       16.9981  -38.0000  -30.0000 58
;
_diffrn_measurement_device 'four-circle diffractometer'
_diffrn_measurement_device_type 'Xcalibur, Eos'
_diffrn_measurement_method '\w scans'
_diffrn_orient_matrix_UB_11 0.0098347000
_diffrn_orient_matrix_UB_12 0.0118834000
_diffrn_orient_matrix_UB_13 -0.0293616000
_diffrn_orient_matrix_UB_21 0.0065182000
_diffrn_orient_matrix_UB_22 -0.0533651000
_diffrn_orient_matrix_UB_23 -0.0062528000
_diffrn_orient_matrix_UB_31 -0.0647588000
_diffrn_orient_matrix_UB_32 -0.0036806000
_diffrn_orient_matrix_UB_33 -0.0050970000
_diffrn_radiation_monochromator graphite
_diffrn_radiation_probe x-ray
_diffrn_radiation_type MoK\a
_diffrn_radiation_wavelength 0.71073
_diffrn_reflns_av_R_equivalents 0.0599
_diffrn_reflns_av_unetI/netI 0.0920
_diffrn_reflns_Laue_measured_fraction_full 0.998
_diffrn_reflns_Laue_measured_fraction_max 0.998
_diffrn_reflns_limit_h_max 13
_diffrn_reflns_limit_h_min -10
_diffrn_reflns_limit_k_max 9
_diffrn_reflns_limit_k_min -16
_diffrn_reflns_limit_l_max 27
_diffrn_reflns_limit_l_min -29
_diffrn_reflns_number 10558
_diffrn_reflns_point_group_measured_fraction_full 0.966
_diffrn_reflns_point_group_measured_fraction_max 0.956
_diffrn_reflns_theta_full 25.242
_diffrn_reflns_theta_max 26.372
_diffrn_reflns_theta_min 3.018
_diffrn_source 'Enhance (Mo) X-ray Source'
_exptl_absorpt_coefficient_mu 0.105
_exptl_absorpt_correction_T_max 1.00000
_exptl_absorpt_correction_T_min 0.68669
_exptl_absorpt_correction_type multi-scan
_exptl_absorpt_process_details
;
CrysAlisPro, Agilent Technologies,
Version 1.171.37.34 (release 22-05-2014 CrysAlis171 .NET)
(compiled May 22 2014,16:03:01)
Empirical absorption correction using spherical harmonics,
 implemented in SCALE3 ABSPACK scaling algorithm.
;
_exptl_crystal_density_diffrn 1.136
_exptl_crystal_density_method 'not measured'
_exptl_crystal_F_000 1204
_exptl_crystal_size_max 0.35
_exptl_crystal_size_mid 0.3
_exptl_crystal_size_min 0.25
_refine_diff_density_max 0.428
_refine_diff_density_min -0.243
_refine_diff_density_rms 0.054
_refine_ls_abs_structure_details
;
 Flack x determined using 1250 quotients [(I+)-(I-)]/[(I+)+(I-)]
 (Parsons, Flack and Wagner, Acta Cryst. B69 (2013) 249-259).
;
_refine_ls_abs_structure_Flack -0.06(19)
_refine_ls_extinction_method none
_refine_ls_goodness_of_fit_ref 1.016
_refine_ls_hydrogen_treatment constr
_refine_ls_matrix_type full
_refine_ls_number_parameters 370
_refine_ls_number_reflns 6350
_refine_ls_number_restraints 0
_refine_ls_restrained_S_all 1.016
_refine_ls_R_factor_all 0.0929
_refine_ls_R_factor_gt 0.0681
_refine_ls_shift/su_max 0.001
_refine_ls_shift/su_mean 0.000
_refine_ls_structure_factor_coef Fsqd
_refine_ls_weighting_details 'w=1/[\s^2^(Fo^2^)+(0.0660P)^2^] where P=(Fo^2^+2Fc^2^)/3'
_refine_ls_weighting_scheme calc
_refine_ls_wR_factor_gt 0.1419
_refine_ls_wR_factor_ref 0.1623
_reflns_Friedel_coverage 0.704
_reflns_Friedel_fraction_full 0.924
_reflns_Friedel_fraction_max 0.901
_reflns_number_gt 4624
_reflns_number_total 6350
_reflns_threshold_expression 'I > 2\s(I)'
_cod_data_source_file d0sc02829k2.cif
_cod_data_source_block 191202_s4_ytz
_cod_database_code 1558378
_shelx_shelxl_version_number 2014/7
_chemical_oxdiff_formula c12h12n2o2si1
_shelx_space_group_comment
;
The symmetry employed for this shelxl refinement is uniquely defined
by the following loop, which should always be used as a source of
symmetry information in preference to the above space-group names.
They are only intended as comments.
;
_shelx_estimated_absorpt_t_max 0.974
_shelx_estimated_absorpt_t_min 0.964
_reflns_odcompleteness_completeness 99.71
_reflns_odcompleteness_iscentric 1
_reflns_odcompleteness_theta 26.32
_olex2_refinement_description
;
1. Fixed Uiso
 At 1.2 times of:
  All C(H) groups, All C(H,H) groups
 At 1.5 times of:
  All C(H,H,H) groups, All O(H) groups
2.a Ternary CH refined with riding coordinates:
 C1(H1), C5(H5), C9(H9), C10(H10), C11(H11), C13(H13)
2.b Secondary CH2 refined with riding coordinates:
 C6(H6A,H6B), C12(H12A,H12B)
2.c Aromatic/amide H refined with riding coordinates:
 C2(H2), C8(H8), C26(H26), C27(H27), C28(H28), C29(H29), C30(H30), C32(H32),
 C33(H33), C34(H34), C35(H35), C36(H36)
2.d Idealised Me refined as rotating group:
 C15(H15A,H15B,H15C), C16(H16A,H16B,H16C), C18(H18A,H18B,H18C), C19(H19A,H19B,
 H19C), C20(H20A,H20B,H20C), C22(H22A,H22B,H22C), C23(H23A,H23B,H23C), C24(H24A,
 H24B,H24C)
2.e Idealised tetrahedral OH refined as rotating group:
 O3(H3)
;
_olex2_submission_special_instructions 'No special instructions were received'

loop_
_space_group_symop_operation_xyz
'x, y, z'
'-x+1/2, -y, z+1/2'
'x+1/2, -y+1/2, -z'
'-x, y+1/2, -z+1/2'

loop_
_atom_site_label
_atom_site_type_symbol
_atom_site_fract_x
_atom_site_fract_y
_atom_site_fract_z
_atom_site_U_iso_or_equiv
_atom_site_adp_type
_atom_site_occupancy
_atom_site_site_symmetry_order
_atom_site_calc_flag
_atom_site_refinement_flags_posn
_atom_site_refinement_flags_adp
_atom_site_refinement_flags_occupancy
_atom_site_disorder_assembly
_atom_site_disorder_group
Si16 Si 0.39005(10) 0.37658(10) 0.40332(5) 0.0363(3) Uani 1 1 d . . . . .
O1 O 0.5005(4) 0.7891(4) 0.7628(2) 0.0957(15) Uani 1 1 d . . . . .
O2 O 0.4609(3) 0.4368(2) 0.45527(12) 0.0445(8) Uani 1 1 d . . . . .
O3 O 0.5316(3) 0.4356(2) 0.64659(13) 0.0440(8) Uani 1 1 d . . . . .
H3 H 0.5145 0.4047 0.6763 0.066 Uiso 1 1 calc GR . . . .
C1 C 0.3901(4) 0.5613(4) 0.69036(17) 0.0406(10) Uani 1 1 d . . . . .
H1 H 0.3449 0.5086 0.7122 0.049 Uiso 1 1 calc R . . . .
C2 C 0.3013(5) 0.6473(4) 0.6793(2) 0.0523(13) Uani 1 1 d . . . . .
H2 H 0.2306 0.6389 0.6569 0.063 Uiso 1 1 calc R . . . .
C3 C 0.3306(5) 0.7369(4) 0.7037(2) 0.0572(14) Uani 1 1 d . . . . .
C4 C 0.4452(6) 0.7228(4) 0.7358(2) 0.0599(14) Uani 1 1 d . . . . .
C5 C 0.4835(4) 0.6105(4) 0.73178(18) 0.0469(12) Uani 1 1 d . . . . .
H5 H 0.4696 0.5796 0.7697 0.056 Uiso 1 1 calc R . . . .
C6 C 0.6220(5) 0.6033(4) 0.71939(19) 0.0532(13) Uani 1 1 d . . . . .
H6A H 0.6670 0.6340 0.7512 0.064 Uiso 1 1 calc R . . . .
H6B H 0.6453 0.5311 0.7174 0.064 Uiso 1 1 calc R . . . .
C7 C 0.6612(4) 0.6555(4) 0.6647(2) 0.0429(11) Uani 1 1 d . . . . .
C8 C 0.6046(4) 0.6497(3) 0.61432(18) 0.0385(10) Uani 1 1 d . . . . .
H8 H 0.6400 0.6917 0.5864 0.046 Uiso 1 1 calc R . . . .
C9 C 0.4945(4) 0.5891(3) 0.59267(17) 0.0344(9) Uani 1 1 d . . . . .
H9 H 0.4293 0.6397 0.5846 0.041 Uiso 1 1 calc R . . . .
C10 C 0.5302(4) 0.5407(3) 0.53403(17) 0.0346(9) Uani 1 1 d . . . . .
H10 H 0.5957 0.4898 0.5413 0.042 Uiso 1 1 calc R . . . .
C11 C 0.4198(4) 0.4827(3) 0.50778(17) 0.0344(10) Uani 1 1 d . . . . .
H11 H 0.3542 0.5326 0.4990 0.041 Uiso 1 1 calc R . . . .
C12 C 0.3690(4) 0.4038(3) 0.54870(18) 0.0416(11) Uani 1 1 d . . . . .
H12A H 0.4325 0.3529 0.5571 0.050 Uiso 1 1 calc R . . . .
H12B H 0.2996 0.3685 0.5310 0.050 Uiso 1 1 calc R . . . .
C13 C 0.3266(4) 0.4544(4) 0.60436(19) 0.0391(10) Uani 1 1 d . . . . .
H13 H 0.2662 0.5079 0.5941 0.047 Uiso 1 1 calc R . . . .
C14 C 0.4365(4) 0.5088(3) 0.63420(17) 0.0342(9) Uani 1 1 d . . . . .
C15 C 0.2643(6) 0.8370(5) 0.7016(3) 0.090(2) Uani 1 1 d . . . . .
H15A H 0.1912 0.8302 0.6783 0.135 Uiso 1 1 calc GR . . . .
H15B H 0.3177 0.8886 0.6853 0.135 Uiso 1 1 calc GR . . . .
H15C H 0.2411 0.8572 0.7398 0.135 Uiso 1 1 calc GR . . . .
C16 C 0.7762(5) 0.7202(5) 0.6716(2) 0.0654(16) Uani 1 1 d . . . . .
H16A H 0.8008 0.7471 0.6349 0.098 Uiso 1 1 calc GR . . . .
H16B H 0.8418 0.6785 0.6870 0.098 Uiso 1 1 calc GR . . . .
H16C H 0.7594 0.7764 0.6974 0.098 Uiso 1 1 calc GR . . . .
C17 C 0.5820(4) 0.6196(4) 0.49220(18) 0.0504(12) Uani 1 1 d . . . . .
C18 C 0.5034(6) 0.7062(5) 0.4747(3) 0.0779(19) Uani 1 1 d . . . . .
H18A H 0.4260 0.6803 0.4602 0.117 Uiso 1 1 calc GR . . . .
H18B H 0.5446 0.7451 0.4452 0.117 Uiso 1 1 calc GR . . . .
H18C H 0.4880 0.7499 0.5073 0.117 Uiso 1 1 calc GR . . . .
C19 C 0.6993(5) 0.6077(6) 0.4723(2) 0.082(2) Uani 1 1 d . . . . .
H19A H 0.7572 0.6253 0.5021 0.123 Uiso 1 1 calc GR . . . .
H19B H 0.7119 0.6522 0.4398 0.123 Uiso 1 1 calc GR . . . .
H19C H 0.7119 0.5373 0.4609 0.123 Uiso 1 1 calc GR . . . .
C20 C 0.2597(4) 0.3762(5) 0.6426(2) 0.0547(13) Uani 1 1 d . . . . .
H20A H 0.3197 0.3330 0.6614 0.082 Uiso 1 1 calc GR . . . .
H20B H 0.2058 0.3344 0.6195 0.082 Uiso 1 1 calc GR . . . .
H20C H 0.2118 0.4122 0.6710 0.082 Uiso 1 1 calc GR . . . .
C21 C 0.4750(4) 0.4169(4) 0.33613(19) 0.0455(12) Uani 1 1 d . . . . .
C22 C 0.4537(6) 0.5317(5) 0.3235(3) 0.082(2) Uani 1 1 d . . . . .
H22A H 0.3688 0.5425 0.3127 0.124 Uiso 1 1 calc GR . . . .
H22B H 0.5070 0.5531 0.2927 0.124 Uiso 1 1 calc GR . . . .
H22C H 0.4721 0.5715 0.3573 0.124 Uiso 1 1 calc GR . . . .
C23 C 0.6135(4) 0.4026(5) 0.3459(3) 0.0693(16) Uani 1 1 d . . . . .
H23A H 0.6395 0.4441 0.3779 0.104 Uiso 1 1 calc GR . . . .
H23B H 0.6579 0.4233 0.3120 0.104 Uiso 1 1 calc GR . . . .
H23C H 0.6305 0.3313 0.3539 0.104 Uiso 1 1 calc GR . . . .
C24 C 0.4347(7) 0.3551(7) 0.2850(2) 0.115(3) Uani 1 1 d . . . . .
H24A H 0.4497 0.2832 0.2920 0.173 Uiso 1 1 calc GR . . . .
H24B H 0.4809 0.3767 0.2518 0.173 Uiso 1 1 calc GR . . . .
H24C H 0.3478 0.3660 0.2783 0.173 Uiso 1 1 calc GR . . . .
C25 C 0.2210(4) 0.4131(4) 0.39987(19) 0.0397(10) Uani 1 1 d . . . . .
C26 C 0.1251(4) 0.3414(4) 0.3969(2) 0.0480(12) Uani 1 1 d . . . . .
H26 H 0.1437 0.2714 0.3983 0.058 Uiso 1 1 calc R . . . .
C27 C 0.0020(4) 0.3721(5) 0.3918(2) 0.0564(13) Uani 1 1 d . . . . .
H27 H -0.0602 0.3226 0.3899 0.068 Uiso 1 1 calc R . . . .
C28 C -0.0281(5) 0.4740(5) 0.3898(2) 0.0610(15) Uani 1 1 d . . . . .
H28 H -0.1105 0.4942 0.3859 0.073 Uiso 1 1 calc R . . . .
C29 C 0.0632(5) 0.5463(4) 0.3933(3) 0.0625(14) Uani 1 1 d . . . . .
H29 H 0.0429 0.6160 0.3920 0.075 Uiso 1 1 calc R . . . .
C30 C 0.1868(4) 0.5169(4) 0.3989(2) 0.0495(12) Uani 1 1 d . . . . .
H30 H 0.2478 0.5674 0.4019 0.059 Uiso 1 1 calc R . . . .
C31 C 0.4081(4) 0.2341(4) 0.41273(19) 0.0421(11) Uani 1 1 d . . . . .
C32 C 0.3495(5) 0.1630(4) 0.3764(3) 0.0650(16) Uani 1 1 d . . . . .
H32 H 0.2968 0.1867 0.3476 0.078 Uiso 1 1 calc R . . . .
C33 C 0.3688(6) 0.0575(5) 0.3828(4) 0.087(2) Uani 1 1 d . . . . .
H33 H 0.3271 0.0113 0.3591 0.105 Uiso 1 1 calc R . . . .
C34 C 0.4487(6) 0.0214(4) 0.4236(3) 0.0763(18) Uani 1 1 d . . . . .
H34 H 0.4634 -0.0491 0.4268 0.092 Uiso 1 1 calc R . . . .
C35 C 0.5066(5) 0.0885(5) 0.4593(3) 0.0654(16) Uani 1 1 d . . . . .
H35 H 0.5596 0.0636 0.4877 0.078 Uiso 1 1 calc R . . . .
C36 C 0.4875(4) 0.1936(4) 0.4540(2) 0.0513(13) Uani 1 1 d . . . . .
H36 H 0.5289 0.2384 0.4787 0.062 Uiso 1 1 calc R . . . .

loop_
_atom_site_aniso_label
_atom_site_aniso_U_11
_atom_site_aniso_U_22
_atom_site_aniso_U_33
_atom_site_aniso_U_23
_atom_site_aniso_U_13
_atom_site_aniso_U_12
Si16 0.0432(6) 0.0318(6) 0.0339(6) -0.0040(6) -0.0029(5) 0.0001(6)
O1 0.117(3) 0.074(3) 0.096(3) -0.052(3) 0.012(3) -0.017(3)
O2 0.0488(15) 0.046(2) 0.0388(17) -0.0090(15) -0.0001(14) -0.0010(16)
O3 0.0535(17) 0.0304(17) 0.0480(19) 0.0075(15) -0.0007(15) 0.0063(16)
C1 0.056(2) 0.034(2) 0.032(2) 0.001(2) 0.005(2) -0.006(2)
C2 0.056(3) 0.056(4) 0.045(3) -0.010(3) 0.008(2) 0.010(3)
C3 0.081(4) 0.044(3) 0.047(3) -0.006(3) 0.021(3) 0.011(3)
C4 0.088(4) 0.051(3) 0.041(3) -0.018(3) 0.016(3) -0.010(3)
C5 0.069(3) 0.045(3) 0.027(2) -0.002(2) -0.001(2) -0.004(3)
C6 0.071(3) 0.047(3) 0.042(2) 0.000(2) -0.018(2) -0.002(3)
C7 0.050(2) 0.032(3) 0.046(3) -0.003(2) -0.008(2) 0.001(2)
C8 0.049(2) 0.026(2) 0.041(2) 0.000(2) 0.001(2) -0.003(2)
C9 0.044(2) 0.025(2) 0.034(2) 0.0025(19) -0.0068(18) 0.0023(18)
C10 0.041(2) 0.027(2) 0.036(2) -0.0015(19) -0.0035(18) 0.000(2)
C11 0.043(2) 0.027(2) 0.034(2) -0.0066(19) -0.0023(18) 0.0047(19)
C12 0.054(3) 0.031(2) 0.040(2) -0.003(2) -0.002(2) -0.011(2)
C13 0.043(2) 0.033(2) 0.042(2) -0.004(2) 0.002(2) -0.005(2)
C14 0.042(2) 0.026(2) 0.034(2) 0.0045(19) -0.0024(18) 0.000(2)
C15 0.138(6) 0.056(4) 0.077(4) 0.001(4) 0.041(4) 0.033(4)
C16 0.071(3) 0.056(4) 0.069(4) -0.005(3) -0.019(3) -0.016(3)
C17 0.067(3) 0.052(3) 0.032(2) -0.005(2) 0.000(2) -0.021(3)
C18 0.115(5) 0.051(4) 0.068(4) 0.024(3) -0.012(3) -0.009(4)
C19 0.093(4) 0.102(6) 0.051(3) -0.016(4) 0.019(3) -0.043(4)
C20 0.060(3) 0.051(3) 0.053(3) 0.001(3) 0.002(2) -0.018(3)
C21 0.048(2) 0.049(3) 0.040(2) -0.003(2) 0.002(2) -0.002(2)
C22 0.085(4) 0.073(4) 0.089(5) 0.041(4) 0.033(4) 0.023(4)
C23 0.057(3) 0.068(4) 0.083(4) 0.011(3) 0.018(3) 0.016(3)
C24 0.143(6) 0.165(8) 0.037(3) -0.027(4) 0.014(4) -0.063(6)
C25 0.049(2) 0.035(3) 0.036(2) 0.000(2) -0.001(2) 0.000(2)
C26 0.050(3) 0.041(3) 0.053(3) 0.003(2) -0.001(2) -0.003(2)
C27 0.049(3) 0.064(4) 0.056(3) 0.004(3) -0.004(2) -0.010(3)
C28 0.044(3) 0.079(4) 0.060(3) 0.010(3) 0.002(2) 0.005(3)
C29 0.060(3) 0.045(3) 0.083(4) 0.008(3) 0.002(3) 0.013(3)
C30 0.046(2) 0.037(3) 0.066(3) 0.000(3) 0.000(2) -0.003(2)
C31 0.043(2) 0.036(3) 0.047(3) -0.006(2) -0.004(2) -0.002(2)
C32 0.072(3) 0.040(3) 0.083(4) -0.016(3) -0.026(3) 0.003(3)
C33 0.089(4) 0.038(3) 0.134(6) -0.029(4) -0.021(4) -0.009(4)
C34 0.089(4) 0.029(3) 0.110(5) 0.004(3) 0.007(4) 0.008(3)
C35 0.080(4) 0.052(4) 0.065(4) 0.010(3) 0.007(3) 0.025(3)
C36 0.061(3) 0.045(3) 0.049(3) -0.002(3) 0.003(2) 0.010(3)

loop_
_atom_type_symbol
_atom_type_description
_atom_type_scat_dispersion_real
_atom_type_scat_dispersion_imag
_atom_type_scat_source
C C 0.0033 0.0016 'International Tables Vol C Tables 4.2.6.8 and 6.1.1.4'
H H 0.0000 0.0000 'International Tables Vol C Tables 4.2.6.8 and 6.1.1.4'
O O 0.0106 0.0060 'International Tables Vol C Tables 4.2.6.8 and 6.1.1.4'
Si Si 0.0817 0.0704 'International Tables Vol C Tables 4.2.6.8 and 6.1.1.4'

loop_
_geom_angle_atom_site_label_1
_geom_angle_atom_site_label_2
_geom_angle_atom_site_label_3
_geom_angle
_geom_angle_site_symmetry_1
_geom_angle_site_symmetry_3
_geom_angle_publ_flag
O2 Si16 C21 104.74(19) . . ?
O2 Si16 C25 111.43(18) . . ?
O2 Si16 C31 109.71(18) . . ?
C25 Si16 C21 111.4(2) . . ?
C31 Si16 C21 108.7(2) . . ?
C31 Si16 C25 110.7(2) . . ?
C11 O2 Si16 133.5(3) . . ?
C14 O3 H3 109.5 . . ?
C2 C1 H1 106.9 . . ?
C2 C1 C5 102.7(4) . . ?
C2 C1 C14 112.8(4) . . ?
C5 C1 H1 106.9 . . ?
C5 C1 C14 119.9(4) . . ?
C14 C1 H1 106.9 . . ?
C1 C2 H2 122.4 . . ?
C3 C2 C1 115.2(5) . . ?
C3 C2 H2 122.4 . . ?
C2 C3 C4 108.1(5) . . ?
C2 C3 C15 129.5(6) . . ?
C4 C3 C15 122.4(6) . . ?
O1 C4 C3 126.2(6) . . ?
O1 C4 C5 125.1(6) . . ?
C3 C4 C5 108.7(5) . . ?
C1 C5 H5 107.2 . . ?
C4 C5 C1 105.0(4) . . ?
C4 C5 H5 107.2 . . ?
C4 C5 C6 109.7(5) . . ?
C6 C5 C1 120.0(4) . . ?
C6 C5 H5 107.2 . . ?
C5 C6 H6A 108.7 . . ?
C5 C6 H6B 108.7 . . ?
H6A C6 H6B 107.6 . . ?
C7 C6 C5 114.1(4) . . ?
C7 C6 H6A 108.7 . . ?
C7 C6 H6B 108.7 . . ?
C6 C7 C16 113.0(4) . . ?
C8 C7 C6 126.5(4) . . ?
C8 C7 C16 120.5(4) . . ?
C7 C8 H8 113.3 . . ?
C7 C8 C9 133.5(4) . . ?
C9 C8 H8 113.3 . . ?
C8 C9 H9 106.2 . . ?
C8 C9 C10 108.0(3) . . ?
C8 C9 C14 117.2(3) . . ?
C10 C9 H9 106.2 . . ?
C10 C9 C14 112.2(3) . . ?
C14 C9 H9 106.2 . . ?
C9 C10 H10 107.4 . . ?
C11 C10 C9 110.8(3) . . ?
C11 C10 H10 107.4 . . ?
C17 C10 C9 112.6(4) . . ?
C17 C10 H10 107.4 . . ?
C17 C10 C11 111.1(3) . . ?
O2 C11 C10 107.7(3) . . ?
O2 C11 H11 108.6 . . ?
O2 C11 C12 111.9(3) . . ?
C10 C11 H11 108.6 . . ?
C12 C11 C10 111.3(3) . . ?
C12 C11 H11 108.6 . . ?
C11 C12 H12A 109.5 . . ?
C11 C12 H12B 109.5 . . ?
C11 C12 C13 110.9(4) . . ?
H12A C12 H12B 108.1 . . ?
C13 C12 H12A 109.5 . . ?
C13 C12 H12B 109.5 . . ?
C12 C13 H13 107.3 . . ?
C12 C13 C14 110.4(3) . . ?
C12 C13 C20 110.6(4) . . ?
C14 C13 H13 107.3 . . ?
C20 C13 H13 107.3 . . ?
C20 C13 C14 113.7(4) . . ?
O3 C14 C1 110.6(3) . . ?
O3 C14 C9 106.4(3) . . ?
O3 C14 C13 109.9(3) . . ?
C9 C14 C1 111.1(3) . . ?
C13 C14 C1 109.3(3) . . ?
C13 C14 C9 109.6(3) . . ?
C3 C15 H15A 109.5 . . ?
C3 C15 H15B 109.5 . . ?
C3 C15 H15C 109.5 . . ?
H15A C15 H15B 109.5 . . ?
H15A C15 H15C 109.5 . . ?
H15B C15 H15C 109.5 . . ?
C7 C16 H16A 109.5 . . ?
C7 C16 H16B 109.5 . . ?
C7 C16 H16C 109.5 . . ?
H16A C16 H16B 109.5 . . ?
H16A C16 H16C 109.5 . . ?
H16B C16 H16C 109.5 . . ?
C18 C17 C10 118.8(4) . . ?
C19 C17 C10 119.1(5) . . ?
C19 C17 C18 122.1(6) . . ?
C17 C18 H18A 109.5 . . ?
C17 C18 H18B 109.5 . . ?
C17 C18 H18C 109.5 . . ?
H18A C18 H18B 109.5 . . ?
H18A C18 H18C 109.5 . . ?
H18B C18 H18C 109.5 . . ?
C17 C19 H19A 109.5 . . ?
C17 C19 H19B 109.5 . . ?
C17 C19 H19C 109.5 . . ?
H19A C19 H19B 109.5 . . ?
H19A C19 H19C 109.5 . . ?
H19B C19 H19C 109.5 . . ?
C13 C20 H20A 109.5 . . ?
C13 C20 H20B 109.5 . . ?
C13 C20 H20C 109.5 . . ?
H20A C20 H20B 109.5 . . ?
H20A C20 H20C 109.5 . . ?
H20B C20 H20C 109.5 . . ?
C22 C21 Si16 110.8(3) . . ?
C23 C21 Si16 108.6(3) . . ?
C23 C21 C22 107.1(5) . . ?
C24 C21 Si16 111.7(4) . . ?
C24 C21 C22 108.8(5) . . ?
C24 C21 C23 109.7(5) . . ?
C21 C22 H22A 109.5 . . ?
C21 C22 H22B 109.5 . . ?
C21 C22 H22C 109.5 . . ?
H22A C22 H22B 109.5 . . ?
H22A C22 H22C 109.5 . . ?
H22B C22 H22C 109.5 . . ?
C21 C23 H23A 109.5 . . ?
C21 C23 H23B 109.5 . . ?
C21 C23 H23C 109.5 . . ?
H23A C23 H23B 109.5 . . ?
H23A C23 H23C 109.5 . . ?
H23B C23 H23C 109.5 . . ?
C21 C24 H24A 109.5 . . ?
C21 C24 H24B 109.5 . . ?
C21 C24 H24C 109.5 . . ?
H24A C24 H24B 109.5 . . ?
H24A C24 H24C 109.5 . . ?
H24B C24 H24C 109.5 . . ?
C26 C25 Si16 123.6(4) . . ?
C26 C25 C30 116.5(4) . . ?
C30 C25 Si16 119.9(3) . . ?
C25 C26 H26 119.2 . . ?
C27 C26 C25 121.5(5) . . ?
C27 C26 H26 119.2 . . ?
C26 C27 H27 119.7 . . ?
C28 C27 C26 120.6(5) . . ?
C28 C27 H27 119.7 . . ?
C27 C28 H28 120.3 . . ?
C27 C28 C29 119.5(5) . . ?
C29 C28 H28 120.3 . . ?
C28 C29 H29 119.7 . . ?
C28 C29 C30 120.7(5) . . ?
C30 C29 H29 119.7 . . ?
C25 C30 H30 119.4 . . ?
C29 C30 C25 121.2(5) . . ?
C29 C30 H30 119.4 . . ?
C32 C31 Si16 122.2(4) . . ?
C36 C31 Si16 121.2(3) . . ?
C36 C31 C32 116.5(5) . . ?
C31 C32 H32 119.5 . . ?
C33 C32 C31 121.0(6) . . ?
C33 C32 H32 119.5 . . ?
C32 C33 H33 119.8 . . ?
C34 C33 C32 120.4(6) . . ?
C34 C33 H33 119.8 . . ?
C33 C34 H34 120.1 . . ?
C35 C34 C33 119.8(5) . . ?
C35 C34 H34 120.1 . . ?
C34 C35 H35 119.7 . . ?
C34 C35 C36 120.6(6) . . ?
C36 C35 H35 119.7 . . ?
C31 C36 H36 119.2 . . ?
C35 C36 C31 121.7(5) . . ?
C35 C36 H36 119.2 . . ?

loop_
_geom_bond_atom_site_label_1
_geom_bond_atom_site_label_2
_geom_bond_distance
_geom_bond_site_symmetry_2
_geom_bond_publ_flag
Si16 O2 1.629(3) . ?
Si16 C21 1.886(5) . ?
Si16 C25 1.885(4) . ?
Si16 C31 1.868(5) . ?
O1 C4 1.219(6) . ?
O2 C11 1.429(5) . ?
O3 H3 0.8200 . ?
O3 C14 1.425(5) . ?
C1 H1 0.9800 . ?
C1 C2 1.491(7) . ?
C1 C5 1.533(6) . ?
C1 C14 1.556(6) . ?
C2 H2 0.9300 . ?
C2 C3 1.330(7) . ?
C3 C4 1.455(8) . ?
C3 C15 1.481(7) . ?
C4 C5 1.515(7) . ?
C5 H5 0.9800 . ?
C5 C6 1.524(7) . ?
C6 H6A 0.9700 . ?
C6 H6B 0.9700 . ?
C6 C7 1.502(7) . ?
C7 C8 1.323(6) . ?
C7 C16 1.505(7) . ?
C8 H8 0.9300 . ?
C8 C9 1.509(6) . ?
C9 H9 0.9800 . ?
C9 C10 1.550(6) . ?
C9 C14 1.551(5) . ?
C10 H10 0.9800 . ?
C10 C11 1.534(6) . ?
C10 C17 1.517(6) . ?
C11 H11 0.9800 . ?
C11 C12 1.500(6) . ?
C12 H12A 0.9700 . ?
C12 H12B 0.9700 . ?
C12 C13 1.522(6) . ?
C13 H13 0.9800 . ?
C13 C14 1.544(6) . ?
C13 C20 1.529(6) . ?
C15 H15A 0.9600 . ?
C15 H15B 0.9600 . ?
C15 H15C 0.9600 . ?
C16 H16A 0.9600 . ?
C16 H16B 0.9600 . ?
C16 H16C 0.9600 . ?
C17 C18 1.464(7) . ?
C17 C19 1.355(7) . ?
C18 H18A 0.9600 . ?
C18 H18B 0.9600 . ?
C18 H18C 0.9600 . ?
C19 H19A 0.9600 . ?
C19 H19B 0.9600 . ?
C19 H19C 0.9600 . ?
C20 H20A 0.9600 . ?
C20 H20B 0.9600 . ?
C20 H20C 0.9600 . ?
C21 C22 1.533(7) . ?
C21 C23 1.521(6) . ?
C21 C24 1.499(7) . ?
C22 H22A 0.9600 . ?
C22 H22B 0.9600 . ?
C22 H22C 0.9600 . ?
C23 H23A 0.9600 . ?
C23 H23B 0.9600 . ?
C23 H23C 0.9600 . ?
C24 H24A 0.9600 . ?
C24 H24B 0.9600 . ?
C24 H24C 0.9600 . ?
C25 C26 1.391(6) . ?
C25 C30 1.394(6) . ?
C26 H26 0.9300 . ?
C26 C27 1.390(6) . ?
C27 H27 0.9300 . ?
C27 C28 1.360(8) . ?
C28 H28 0.9300 . ?
C28 C29 1.361(7) . ?
C29 H29 0.9300 . ?
C29 C30 1.392(6) . ?
C30 H30 0.9300 . ?
C31 C32 1.401(6) . ?
C31 C36 1.390(6) . ?
C32 H32 0.9300 . ?
C32 C33 1.390(8) . ?
C33 H33 0.9300 . ?
C33 C34 1.364(9) . ?
C34 H34 0.9300 . ?
C34 C35 1.356(8) . ?
C35 H35 0.9300 . ?
C35 C36 1.383(7) . ?
C36 H36 0.9300 . ?

loop_
_geom_torsion_atom_site_label_1
_geom_torsion_atom_site_label_2
_geom_torsion_atom_site_label_3
_geom_torsion_atom_site_label_4
_geom_torsion
_geom_torsion_site_symmetry_1
_geom_torsion_site_symmetry_2
_geom_torsion_site_symmetry_3
_geom_torsion_site_symmetry_4
_geom_torsion_publ_flag
Si16 O2 C11 C10 -172.2(3) . . . . ?
Si16 O2 C11 C12 65.2(5) . . . . ?
Si16 C25 C26 C27 -177.1(4) . . . . ?
Si16 C25 C30 C29 176.6(4) . . . . ?
Si16 C31 C32 C33 177.1(5) . . . . ?
Si16 C31 C36 C35 -176.5(4) . . . . ?
O1 C4 C5 C1 -176.4(5) . . . . ?
O1 C4 C5 C6 -46.2(7) . . . . ?
O2 Si16 C21 C22 -67.7(4) . . . . ?
O2 Si16 C21 C23 49.6(4) . . . . ?
O2 Si16 C21 C24 170.8(5) . . . . ?
O2 Si16 C25 C26 -130.4(4) . . . . ?
O2 Si16 C25 C30 51.1(4) . . . . ?
O2 Si16 C31 C32 175.6(4) . . . . ?
O2 Si16 C31 C36 -8.8(4) . . . . ?
O2 C11 C12 C13 179.7(3) . . . . ?
C1 C2 C3 C4 -0.5(6) . . . . ?
C1 C2 C3 C15 179.9(5) . . . . ?
C1 C5 C6 C7 62.5(6) . . . . ?
C2 C1 C5 C4 -5.1(5) . . . . ?
C2 C1 C5 C6 -129.0(5) . . . . ?
C2 C1 C14 O3 173.2(4) . . . . ?
C2 C1 C14 C9 55.3(5) . . . . ?
C2 C1 C14 C13 -65.8(5) . . . . ?
C2 C3 C4 O1 178.6(6) . . . . ?
C2 C3 C4 C5 -3.0(6) . . . . ?
C3 C4 C5 C1 5.1(5) . . . . ?
C3 C4 C5 C6 135.3(4) . . . . ?
C4 C5 C6 C7 -59.1(5) . . . . ?
C5 C1 C2 C3 3.7(6) . . . . ?
C5 C1 C14 O3 52.1(5) . . . . ?
C5 C1 C14 C9 -65.8(5) . . . . ?
C5 C1 C14 C13 173.2(4) . . . . ?
C5 C6 C7 C8 -44.4(7) . . . . ?
C5 C6 C7 C16 134.9(5) . . . . ?
C6 C7 C8 C9 -4.5(8) . . . . ?
C7 C8 C9 C10 -133.5(5) . . . . ?
C7 C8 C9 C14 -5.7(7) . . . . ?
C8 C9 C10 C11 -176.8(3) . . . . ?
C8 C9 C10 C17 -51.7(4) . . . . ?
C8 C9 C14 O3 -60.8(4) . . . . ?
C8 C9 C14 C1 59.6(4) . . . . ?
C8 C9 C14 C13 -179.5(3) . . . . ?
C9 C10 C11 O2 -177.6(3) . . . . ?
C9 C10 C11 C12 -54.7(4) . . . . ?
C9 C10 C17 C18 -60.9(5) . . . . ?
C9 C10 C17 C19 119.0(5) . . . . ?
C10 C9 C14 O3 65.0(4) . . . . ?
C10 C9 C14 C1 -174.6(3) . . . . ?
C10 C9 C14 C13 -53.7(4) . . . . ?
C10 C11 C12 C13 59.2(5) . . . . ?
C11 C10 C17 C18 64.1(5) . . . . ?
C11 C10 C17 C19 -116.0(5) . . . . ?
C11 C12 C13 C14 -60.6(5) . . . . ?
C11 C12 C13 C20 172.6(4) . . . . ?
C12 C13 C14 O3 -59.4(4) . . . . ?
C12 C13 C14 C1 179.1(3) . . . . ?
C12 C13 C14 C9 57.1(4) . . . . ?
C14 C1 C2 C3 -126.7(5) . . . . ?
C14 C1 C5 C4 120.9(4) . . . . ?
C14 C1 C5 C6 -3.0(7) . . . . ?
C14 C9 C10 C11 52.5(4) . . . . ?
C14 C9 C10 C17 177.6(3) . . . . ?
C15 C3 C4 O1 -1.8(9) . . . . ?
C15 C3 C4 C5 176.6(5) . . . . ?
C16 C7 C8 C9 176.2(4) . . . . ?
C17 C10 C11 O2 56.4(4) . . . . ?
C17 C10 C11 C12 179.4(4) . . . . ?
C20 C13 C14 O3 65.6(5) . . . . ?
C20 C13 C14 C1 -55.9(5) . . . . ?
C20 C13 C14 C9 -177.9(4) . . . . ?
C21 Si16 O2 C11 144.2(4) . . . . ?
C21 Si16 C25 C26 113.0(4) . . . . ?
C21 Si16 C25 C30 -65.5(5) . . . . ?
C21 Si16 C31 C32 -70.4(5) . . . . ?
C21 Si16 C31 C36 105.2(4) . . . . ?
C25 Si16 O2 C11 23.6(4) . . . . ?
C25 Si16 C21 C22 52.8(4) . . . . ?
C25 Si16 C21 C23 170.2(4) . . . . ?
C25 Si16 C21 C24 -68.6(5) . . . . ?
C25 Si16 C31 C32 52.2(5) . . . . ?
C25 Si16 C31 C36 -132.1(4) . . . . ?
C25 C26 C27 C28 -0.1(8) . . . . ?
C26 C25 C30 C29 -2.0(8) . . . . ?
C26 C27 C28 C29 -0.7(8) . . . . ?
C27 C28 C29 C30 0.2(9) . . . . ?
C28 C29 C30 C25 1.2(9) . . . . ?
C30 C25 C26 C27 1.4(7) . . . . ?
C31 Si16 O2 C11 -99.4(4) . . . . ?
C31 Si16 C21 C22 175.1(4) . . . . ?
C31 Si16 C21 C23 -67.6(4) . . . . ?
C31 Si16 C21 C24 53.6(5) . . . . ?
C31 Si16 C25 C26 -8.1(5) . . . . ?
C31 Si16 C25 C30 173.5(4) . . . . ?
C31 C32 C33 C34 -2.1(11) . . . . ?
C32 C31 C36 C35 -0.6(7) . . . . ?
C32 C33 C34 C35 2.1(11) . . . . ?
C33 C34 C35 C36 -1.5(9) . . . . ?
C34 C35 C36 C31 0.7(8) . . . . ?
C36 C31 C32 C33 1.3(8) . . . . ?
